data_7131346
loop_
_publ_author_name
'Parmar, Vijay S.'
'Thiel, Andreas M.'
'Nabi, Rizwan'
'Gransbury, Gemma K.'
'Norre, Marie S.'
'Evans, Peter'
'Corner, Sophie C.'
'Skelton, Jonathan M.'
'Chilton, Nicholas F.'
'Mills, David P.'
'Overgaard, Jacob'

_publ_section_title
;
 Influence of pressure on a dysprosocenium single-molecule magnet.
;
_journal_issue 18
_journal_name_full 'Chemical communications (Cambridge, England)'
_journal_page_first 2656
_journal_page_last 2659
_journal_paper_doi 10.1039/d2cc06722f
_journal_volume 59
_journal_year 2023
_chemical_formula_moiety 'C34 H58 Dy, B C24 F20'
_chemical_formula_sum 'C58 H58 B Dy F20'
_chemical_formula_weight 1308.35
_chemical_properties_physical
Air-sensitive,Moisture-sensitive,Heat-sensitive,Oxygen-sensitive,Light-sensitive,Photo-sensitive
_space_group_crystal_system triclinic
_space_group_IT_number 2
_space_group_name_Hall '-P 1'
_space_group_name_H-M_alt 'P -1'
_atom_sites_solution_hydrogens geom
_atom_sites_solution_primary dual
_audit_creation_date 2020-02-27
_audit_creation_method
;
Olex2 1.2
(compiled 2018.05.29 svn.r3508 for OlexSys, GUI svn.r5506)
;
_audit_update_record
;
2022-10-30 deposited with the CCDC.	2023-02-13 downloaded from the CCDC.
;
_cell_angle_alpha 106.90(3)
_cell_angle_beta 95.05(3)
_cell_angle_gamma 100.716(14)
_cell_formula_units_Z 2
_cell_length_a 11.5239(18)
_cell_length_b 12.176(2)
_cell_length_c 19.539(8)
_cell_measurement_reflns_used 2011
_cell_measurement_temperature 293(2)
_cell_measurement_theta_max 19.2030
_cell_measurement_theta_min 1.7940
_cell_volume 2547.9(13)
_computing_cell_refinement 'CrysAlisPro 1.171.39.46 (Rigaku OD, 2018)'
_computing_data_collection 'CrysAlisPro 1.171.39.46 (Rigaku OD, 2018)'
_computing_data_reduction 'CrysAlisPro 1.171.39.46 (Rigaku OD, 2018)'
_computing_molecular_graphics 'Olex2 (Dolomanov et al., 2009)'
_computing_publication_material 'Olex2 (Dolomanov et al., 2009)'
_computing_structure_refinement 'ShelXL (Sheldrick, 2015)'
_computing_structure_solution 'ShelXT (Sheldrick, 2015)'
_diffrn_ambient_pressure 1010000
_diffrn_ambient_temperature 293(2)
_diffrn_detector 'CCD plate'
_diffrn_detector_area_resol_mean 10.3590
_diffrn_detector_type Atlas
_diffrn_measured_fraction_theta_full 0.371
_diffrn_measured_fraction_theta_max 0.371
_diffrn_measurement_details
;
List of Runs (angles in degrees, time in seconds):

  # Type    Start    End  Width  t~exp~   \w     \q     \k     \f   Frames
#--------------------------------------------------------------------------
  1  \w     34.00  58.00   1.00   30.00    --    7.60 -99.00  30.00   24
  2  \w    -33.00  20.00   1.00   30.00    --    7.60  53.00 -17.00   53
  3  \w    -36.00   9.00   1.00   30.00    --    7.60  81.00 -29.00   45
  4  \w    -35.00  14.00   1.00   30.00    --    7.60  67.00 157.00   49
  5  \w    -14.00  35.00   1.00   30.00    --   -8.46 -67.00-157.00   49
  6  \w    -42.00  33.00   1.00   30.00    --   -8.46  13.00  -3.00   75
  7  \w    -35.00 -12.00   1.00   30.00    --   -8.46  77.00 150.00   23
  8  \w     -9.00  36.00   1.00   30.00    --   -8.46 -81.00  29.00   45
  9  \w     12.00  35.00   1.00   30.00    --    7.60 -77.00  60.00   23
 10  \w     34.00  58.00   1.00   30.00    --    7.60 -99.00-150.00   24
 11  \w     34.00  58.00   1.00   30.00    --    7.60 -99.00   0.00   24
 12  \w     34.00  58.00   1.00   30.00    --    7.60 -99.00  60.00   24
 13  \w     12.00  51.00   1.00   30.00    --    7.60 -77.00-150.00   39
 14  \w     12.00  35.00   1.00   30.00    --    7.60 -77.00  30.00   23
 15  \w    -35.00 -12.00   1.00   30.00    --   -8.46  77.00 120.00   23
 16  \w     20.00  80.00   1.00   30.00    --    7.60-135.00  57.00   60
 17  \w     -1.00  48.00   1.00   30.00    --    7.60 -57.00-150.00   49
 18  \w    -20.00   5.00   1.00   30.00    --   -8.46 -53.00  17.00   25
 19  \w    -50.00  20.00   1.00   30.00    --   -8.46  53.00 162.00   70
;
_diffrn_measurement_device 'four-circle diffractometer'
_diffrn_measurement_device_type 'SuperNova, Single source at offset/far, Atlas'
_diffrn_measurement_method '\w scans'
_diffrn_orient_matrix_type 'CrysAlisPro convention (1999,Acta A55,543-557)'
_diffrn_orient_matrix_UB_11 -0.0145240000
_diffrn_orient_matrix_UB_12 -0.0156853000
_diffrn_orient_matrix_UB_13 -0.0381353000
_diffrn_orient_matrix_UB_21 -0.0316065000
_diffrn_orient_matrix_UB_22 -0.0565095000
_diffrn_orient_matrix_UB_23 -0.0011300000
_diffrn_orient_matrix_UB_31 -0.0529706000
_diffrn_orient_matrix_UB_32 0.0214396000
_diffrn_orient_matrix_UB_33 0.0041917000
_diffrn_radiation_monochromator mirror
_diffrn_radiation_probe x-ray
_diffrn_radiation_type MoK\a
_diffrn_radiation_wavelength 0.71073
_diffrn_reflns_av_R_equivalents 0.2160
_diffrn_reflns_av_unetI/netI 0.1698
_diffrn_reflns_Laue_measured_fraction_full 0.371
_diffrn_reflns_Laue_measured_fraction_max 0.371
_diffrn_reflns_limit_h_max 11
_diffrn_reflns_limit_h_min -11
_diffrn_reflns_limit_k_max 12
_diffrn_reflns_limit_k_min -12
_diffrn_reflns_limit_l_max 11
_diffrn_reflns_limit_l_min -11
_diffrn_reflns_number 12263
_diffrn_reflns_point_group_measured_fraction_full 0.371
_diffrn_reflns_point_group_measured_fraction_max 0.371
_diffrn_reflns_theta_full 20.807
_diffrn_reflns_theta_max 20.807
_diffrn_reflns_theta_min 1.786
_diffrn_source 'micro-focus sealed X-ray tube'
_diffrn_source_type 'SuperNova (Mo) X-ray Source'
_exptl_absorpt_coefficient_mu 1.581
_exptl_absorpt_correction_T_max 1.00000
_exptl_absorpt_correction_T_min 0.25046
_exptl_absorpt_correction_type multi-scan
_exptl_absorpt_process_details
;
CrysAlisPro 1.171.39.46 (Rigaku Oxford Diffraction, 2018)
Empirical absorption correction using spherical harmonics,
 implemented in SCALE3 ABSPACK scaling algorithm.
;
_exptl_crystal_colour 'clear colourless'
_exptl_crystal_colour_lustre clear
_exptl_crystal_colour_primary colourless
_exptl_crystal_density_diffrn 1.705
_exptl_crystal_description plate
_exptl_crystal_F_000 1314
_exptl_crystal_size_max 0.23
_exptl_crystal_size_mid 0.16
_exptl_crystal_size_min 0.05
_refine_diff_density_max 1.158
_refine_diff_density_min -1.180
_refine_diff_density_rms 0.155
_refine_ls_extinction_method none
_refine_ls_goodness_of_fit_ref 1.145
_refine_ls_hydrogen_treatment constr
_refine_ls_matrix_type full
_refine_ls_number_parameters 272
_refine_ls_number_reflns 1981
_refine_ls_number_restraints 36
_refine_ls_restrained_S_all 1.151
_refine_ls_R_factor_all 0.1921
_refine_ls_R_factor_gt 0.1243
_refine_ls_shift/su_max 0.000
_refine_ls_shift/su_mean 0.000
_refine_ls_structure_factor_coef Fsqd
_refine_ls_weighting_details 'w=1/[\s^2^(Fo^2^)+(0.2000P)^2^] where P=(Fo^2^+2Fc^2^)/3'
_refine_ls_weighting_scheme calc
_refine_ls_wR_factor_gt 0.2842
_refine_ls_wR_factor_ref 0.3322
_reflns_Friedel_coverage 0.000
_reflns_number_gt 1210
_reflns_number_total 1981
_reflns_threshold_expression 'I > 2\s(I)'
_cod_data_source_file d2cc06722f2.cif
_cod_data_source_block dy60_hp3
_cod_original_cell_volume 2547.8(13)
_cod_database_code 7131346
_shelx_shelxl_version_number 2018/3
_chemical_oxdiff_formula C58H58BDyF20
_shelx_space_group_comment
;
The symmetry employed for this shelxl refinement is uniquely defined
by the following loop, which should always be used as a source of
symmetry information in preference to the above space-group names.
They are only intended as comments.
;
_shelx_estimated_absorpt_t_max 0.925
_shelx_estimated_absorpt_t_min 0.713
_reflns_odcompleteness_completeness 37.35
_reflns_odcompleteness_iscentric 1
_reflns_odcompleteness_theta 20.77
_olex2_refinement_description
;
1. Fixed Uiso
 At 1.2 times of:
  All C(H) groups
 At 1.5 times of:
  All C(H,H,H) groups
2. Restrained planarity
 C54, C55, C56, C57, C58, F16, F17, F18, F19, F20, B1, C53
 with sigma of 0.1
 C47, C52, C51, C50, C49, C48, F15, F14, F13, F12, F11, B1
 with sigma of 0.1
 C35, C36, C37, C38, C39, C40, F1, F2, F3, F4, F5, B1
 with sigma of 0.1
 C41, C46, C45, C44, C43, C42, F10, F9, F8, F7, F6, B1
 with sigma of 0.1
3.a Me refined with riding coordinates:
 C15(H15A,H15B,H15C)
3.b Aromatic/amide H refined with riding coordinates:
 C3(H3), C5(H5), C20(H20), C22(H22)
3.c Fitted pentagon refined as free rotating group:
 C1(C2,C3,C4,C5), C21(C20,C19,C18,C22)
3.d Fitted hexagon refined as free rotating group:
 C35(C40,C39,C38,C37,C36), C41(C42,C43,C44,C45,C46), C47(C48,C49,C50,C51,C52),
 C53(C58,C57,C56,C55,C54)
3.e Idealised Me refined as rotating group:
 C7(H7A,H7B,H7C), C8(H8A,H8B,H8C), C9(H9A,H9B,H9C), C11(H11A,H11B,H11C),
 C12(H12A,H12B,H12C), C13(H13A,H13B,H13C), C16(H16A,H16B,H16C), C17(H17A,H17B,
 H17C), C24(H24A,H24B,H24C), C25(H25A,H25B,H25C), C26(H26A,H26B,H26C), C28(H28A,
 H28B,H28C), C29(H29A,H29B,H29C), C30(H30A,H30B,H30C), C32(H32A,H32B,H32C),
 C33(H33A,H33B,H33C), C34(H34A,H34B,H34C)
;
_olex2_submission_special_instructions 'No special instructions were received'
_oxdiff_exptl_absorpt_empirical_details
;
Empirical correction (ABSPACK) includes:
- Absorption correction using spherical harmonics
- Frame scaling
;
_oxdiff_exptl_absorpt_empirical_full_max 2.577
_oxdiff_exptl_absorpt_empirical_full_min 0.549

loop_
_space_group_symop_operation_xyz
'x, y, z'
'-x, -y, -z'

loop_
_atom_site_label
_atom_site_type_symbol
_atom_site_fract_x
_atom_site_fract_y
_atom_site_fract_z
_atom_site_U_iso_or_equiv
_atom_site_adp_type
_atom_site_occupancy
_atom_site_site_symmetry_order
_atom_site_calc_flag
_atom_site_refinement_flags_posn
_atom_site_refinement_flags_adp
_atom_site_refinement_flags_occupancy
_atom_site_disorder_assembly
_atom_site_disorder_group
Dy1 Dy 0.68715(15) 0.84719(14) 0.7211(2) 0.0504(10) Uiso 1 1 d . . . . .
C1 C 0.5622(18) 0.9992(15) 0.724(2) 0.059(11) Uiso 1 1 d . . . . .
C2 C 0.504(2) 0.931(2) 0.765(2) 0.034(9) Uiso 1 1 d G . . . .
C3 C 0.449(2) 0.8182(19) 0.716(3) 0.058(11) Uiso 1 1 d G . . . .
H3 H 0.404604 0.756418 0.728273 0.069 Uiso 1 1 calc R . . . .
C4 C 0.4720(19) 0.8160(17) 0.646(2) 0.026(8) Uiso 1 1 d G . . . .
C5 C 0.5421(19) 0.928(2) 0.651(2) 0.059(11) Uiso 1 1 d G . . . .
H5 H 0.570032 0.950402 0.612364 0.070 Uiso 1 1 calc R . . . .
C6 C 0.654(3) 1.122(3) 0.757(5) 0.041(9) Uiso 1 1 d . . . . .
C7 C 0.771(3) 1.106(3) 0.781(5) 0.047(10) Uiso 1 1 d . . . . .
H7A H 0.778344 1.115807 0.832093 0.071 Uiso 1 1 calc GR . . . .
H7B H 0.831648 1.164320 0.772780 0.071 Uiso 1 1 calc GR . . . .
H7C H 0.779238 1.029114 0.755171 0.071 Uiso 1 1 calc GR . . . .
C8 C 0.609(3) 1.219(3) 0.808(5) 0.062(11) Uiso 1 1 d . . . . .
H8A H 0.531783 1.221854 0.786627 0.093 Uiso 1 1 calc GR . . . .
H8B H 0.663745 1.293326 0.815212 0.093 Uiso 1 1 calc GR . . . .
H8C H 0.604368 1.204588 0.852979 0.093 Uiso 1 1 calc GR . . . .
C9 C 0.679(4) 1.165(4) 0.685(6) 0.070(12) Uiso 1 1 d . . . . .
H9A H 0.690997 1.099686 0.646746 0.105 Uiso 1 1 calc GR . . . .
H9B H 0.749340 1.227447 0.697790 0.105 Uiso 1 1 calc GR . . . .
H9C H 0.611828 1.192112 0.669346 0.105 Uiso 1 1 calc GR . . . .
C10 C 0.478(3) 0.955(3) 0.849(5) 0.033(8) Uiso 1 1 d . . . . .
C11 C 0.581(3) 1.007(3) 0.890(5) 0.041(9) Uiso 1 1 d . . . . .
H11A H 0.625354 0.948353 0.893076 0.061 Uiso 1 1 calc GR . . . .
H11B H 0.567127 1.047125 0.938024 0.061 Uiso 1 1 calc GR . . . .
H11C H 0.625029 1.061924 0.870665 0.061 Uiso 1 1 calc GR . . . .
C12 C 0.413(4) 0.840(3) 0.856(6) 0.071(12) Uiso 1 1 d . . . . .
H12A H 0.336512 0.814887 0.825745 0.106 Uiso 1 1 calc GR . . . .
H12B H 0.401608 0.851225 0.905515 0.106 Uiso 1 1 calc GR . . . .
H12C H 0.458928 0.781600 0.841477 0.106 Uiso 1 1 calc GR . . . .
C13 C 0.382(3) 1.032(3) 0.856(4) 0.046(9) Uiso 1 1 d . . . . .
H13A H 0.404493 1.094068 0.835378 0.069 Uiso 1 1 calc GR . . . .
H13B H 0.376467 1.066172 0.906402 0.069 Uiso 1 1 calc GR . . . .
H13C H 0.305734 0.983755 0.831214 0.069 Uiso 1 1 calc GR . . . .
C14 C 0.423(3) 0.719(3) 0.582(5) 0.049(10) Uiso 1 1 d . . . . .
C15 C 0.509(5) 0.653(5) 0.549(7) 0.13(2) Uiso 1 1 d . . . . .
H15A H 0.468037 0.589750 0.506854 0.194 Uiso 1 1 calc R . . . .
H15B H 0.569242 0.704837 0.535063 0.194 Uiso 1 1 calc R . . . .
H15C H 0.545502 0.622012 0.582937 0.194 Uiso 1 1 calc R . . . .
C16 C 0.372(4) 0.773(4) 0.516(6) 0.072(13) Uiso 1 1 d . . . . .
H16A H 0.335260 0.836765 0.536931 0.109 Uiso 1 1 calc GR . . . .
H16B H 0.314329 0.711387 0.479879 0.109 Uiso 1 1 calc GR . . . .
H16C H 0.437713 0.800343 0.493668 0.109 Uiso 1 1 calc GR . . . .
C17 C 0.314(5) 0.632(5) 0.581(7) 0.113(18) Uiso 1 1 d . . . . .
H17A H 0.302358 0.635704 0.629739 0.170 Uiso 1 1 calc GR . . . .
H17B H 0.321700 0.554098 0.555170 0.170 Uiso 1 1 calc GR . . . .
H17C H 0.245891 0.649154 0.557449 0.170 Uiso 1 1 calc GR . . . .
C21 C 0.854(3) 0.801(3) 0.635(3) 0.055(11) Uiso 1 1 d . . . . .
C20 C 0.9166(18) 0.8708(14) 0.704(3) 0.048(11) Uiso 1 1 d G . . . .
H20 H 0.964918 0.945887 0.715598 0.058 Uiso 1 1 calc R . . . .
C19 C 0.892(2) 0.806(2) 0.753(3) 0.045(10) Uiso 1 1 d G . . . .
C18 C 0.815(2) 0.6961(18) 0.714(3) 0.028(9) Uiso 1 1 d G . . . .
C22 C 0.791(2) 0.6929(19) 0.641(3) 0.051(12) Uiso 1 1 d G . . . .
H22 H 0.743141 0.630877 0.603146 0.062 Uiso 1 1 calc R . . . .
C23 C 0.740(3) 0.609(3) 0.751(5) 0.043(10) Uiso 1 1 d . . . . .
C24 C 0.636(4) 0.660(4) 0.782(5) 0.071(12) Uiso 1 1 d . . . . .
H24A H 0.639486 0.661907 0.832027 0.107 Uiso 1 1 calc GR . . . .
H24B H 0.561417 0.610451 0.755274 0.107 Uiso 1 1 calc GR . . . .
H24C H 0.642223 0.737913 0.779503 0.107 Uiso 1 1 calc GR . . . .
C25 C 0.812(3) 0.571(3) 0.802(5) 0.057(11) Uiso 1 1 d . . . . .
H25A H 0.890230 0.570136 0.788176 0.085 Uiso 1 1 calc GR . . . .
H25B H 0.773733 0.493263 0.800525 0.085 Uiso 1 1 calc GR . . . .
H25C H 0.819500 0.624433 0.849708 0.085 Uiso 1 1 calc GR . . . .
C26 C 0.684(4) 0.487(3) 0.678(6) 0.076(13) Uiso 1 1 d . . . . .
H26A H 0.643071 0.508114 0.640634 0.114 Uiso 1 1 calc GR . . . .
H26B H 0.628475 0.431491 0.692710 0.114 Uiso 1 1 calc GR . . . .
H26C H 0.747630 0.451601 0.660518 0.114 Uiso 1 1 calc GR . . . .
C27 C 0.959(3) 0.868(3) 0.832(5) 0.033(9) Uiso 1 1 d . . . . .
C28 C 0.881(4) 0.878(4) 0.888(6) 0.077(13) Uiso 1 1 d . . . . .
H28A H 0.826724 0.926005 0.881331 0.116 Uiso 1 1 calc GR . . . .
H28B H 0.928507 0.912652 0.935057 0.116 Uiso 1 1 calc GR . . . .
H28C H 0.836267 0.800730 0.884448 0.116 Uiso 1 1 calc GR . . . .
C29 C 1.032(4) 0.990(3) 0.842(5) 0.071(12) Uiso 1 1 d . . . . .
H29A H 1.097848 0.983220 0.814928 0.107 Uiso 1 1 calc GR . . . .
H29B H 1.062612 1.028952 0.892200 0.107 Uiso 1 1 calc GR . . . .
H29C H 0.982918 1.034280 0.824458 0.107 Uiso 1 1 calc GR . . . .
C30 C 1.066(4) 0.805(4) 0.857(6) 0.072(12) Uiso 1 1 d . . . . .
H30A H 1.030139 0.732448 0.864687 0.108 Uiso 1 1 calc GR . . . .
H30B H 1.114219 0.857201 0.901411 0.108 Uiso 1 1 calc GR . . . .
H30C H 1.115322 0.789386 0.819971 0.108 Uiso 1 1 calc GR . . . .
C31 C 0.875(3) 0.825(3) 0.563(5) 0.047(10) Uiso 1 1 d . . . . .
C32 C 0.814(4) 0.918(4) 0.559(5) 0.070(12) Uiso 1 1 d . . . . .
H32A H 0.747323 0.913951 0.585274 0.105 Uiso 1 1 calc GR . . . .
H32B H 0.786812 0.907774 0.509734 0.105 Uiso 1 1 calc GR . . . .
H32C H 0.868560 0.992987 0.580720 0.105 Uiso 1 1 calc GR . . . .
C33 C 0.845(4) 0.720(4) 0.517(6) 0.079(13) Uiso 1 1 d . . . . .
H33A H 0.911867 0.683948 0.514694 0.118 Uiso 1 1 calc GR . . . .
H33B H 0.819411 0.725797 0.469907 0.118 Uiso 1 1 calc GR . . . .
H33C H 0.780270 0.674086 0.531122 0.118 Uiso 1 1 calc GR . . . .
C34 C 1.005(3) 0.859(3) 0.550(6) 0.063(11) Uiso 1 1 d . . . . .
H34A H 1.052452 0.915432 0.592751 0.095 Uiso 1 1 calc GR . . . .
H34B H 1.005753 0.893346 0.511015 0.095 Uiso 1 1 calc GR . . . .
H34C H 1.037545 0.790258 0.536430 0.095 Uiso 1 1 calc GR . . . .
F1 F 0.7835(17) 0.3882(16) 0.255(3) 0.063(6) Uiso 1 1 d . . . . .
F2 F 0.9325(18) 0.3529(17) 0.353(3) 0.069(6) Uiso 1 1 d . . . . .
F3 F 1.102(2) 0.530(2) 0.440(3) 0.096(8) Uiso 1 1 d . . . . .
F4 F 1.139(2) 0.746(2) 0.414(3) 0.092(7) Uiso 1 1 d . . . . .
F5 F 1.0043(15) 0.7805(15) 0.314(2) 0.048(5) Uiso 1 1 d . . . . .
F6 F 0.8369(17) 0.8896(17) 0.252(2) 0.061(6) Uiso 1 1 d . . . . .
F7 F 0.7333(16) 1.0271(15) 0.348(2) 0.057(5) Uiso 1 1 d . . . . .
F8 F 0.5890(18) 0.9383(17) 0.428(3) 0.073(6) Uiso 1 1 d . . . . .
F9 F 0.533(2) 0.6988(19) 0.403(3) 0.086(7) Uiso 1 1 d . . . . .
F10 F 0.6304(15) 0.5592(15) 0.307(2) 0.050(5) Uiso 1 1 d . . . . .
F11 F 1.0521(15) 0.6088(15) 0.182(2) 0.046(5) Uiso 1 1 d . . . . .
F12 F 1.129(2) 0.6320(19) 0.064(3) 0.089(7) Uiso 1 1 d . . . . .
F13 F 0.995(2) 0.712(2) -0.026(3) 0.098(8) Uiso 1 1 d . . . . .
F14 F 0.7846(17) 0.7720(17) 0.007(3) 0.064(6) Uiso 1 1 d . . . . .
F15 F 0.6985(17) 0.7318(16) 0.119(3) 0.060(6) Uiso 1 1 d . . . . .
F16 F 0.5299(16) 0.5937(15) 0.177(2) 0.051(5) Uiso 1 1 d . . . . .
F17 F 0.4002(18) 0.4371(18) 0.060(3) 0.075(7) Uiso 1 1 d . . . . .
F18 F 0.492(2) 0.259(2) -0.029(3) 0.102(8) Uiso 1 1 d . . . . .
F19 F 0.7225(18) 0.2523(17) 0.013(3) 0.066(6) Uiso 1 1 d . . . . .
F20 F 0.8587(16) 0.4135(15) 0.125(2) 0.048(5) Uiso 1 1 d . . . . .
C35 C 0.891(2) 0.589(2) 0.280(2) 0.046(9) Uiso 1 1 d . . . . .
C40 C 0.984(2) 0.6785(15) 0.324(2) 0.061(11) Uiso 1 1 d G . . . .
C39 C 1.0558(19) 0.657(2) 0.378(2) 0.076(13) Uiso 1 1 d G . . . .
C38 C 1.035(2) 0.547(3) 0.387(2) 0.071(13) Uiso 1 1 d G . . . .
C37 C 0.942(2) 0.4575(18) 0.343(2) 0.088(15) Uiso 1 1 d G . . . .
C36 C 0.870(2) 0.4788(17) 0.289(2) 0.067(12) Uiso 1 1 d G . . . .
C41 C 0.7353(17) 0.7155(15) 0.2745(18) 0.034(8) Uiso 1 1 d . . . . .
C42 C 0.7599(17) 0.8359(16) 0.2851(18) 0.040(9) Uiso 1 1 d G . . . .
C43 C 0.7083(19) 0.9091(12) 0.3362(19) 0.057(11) Uiso 1 1 d G . . . .
C44 C 0.6320(18) 0.8619(17) 0.3768(17) 0.059(11) Uiso 1 1 d G . . . .
C45 C 0.6073(17) 0.7415(18) 0.3662(18) 0.052(10) Uiso 1 1 d G . . . .
C46 C 0.6589(18) 0.6683(13) 0.3151(19) 0.043(9) Uiso 1 1 d G . . . .
C47 C 0.8673(19) 0.6681(16) 0.1523(19) 0.045(10) Uiso 1 1 d . . . . .
C48 C 0.9774(17) 0.6436(15) 0.1379(19) 0.037(9) Uiso 1 1 d G . . . .
C49 C 1.0215(15) 0.6592(16) 0.077(2) 0.034(9) Uiso 1 1 d G . . . .
C50 C 0.955(2) 0.6992(16) 0.0297(18) 0.066(13) Uiso 1 1 d G . . . .
C51 C 0.8453(18) 0.7236(16) 0.0440(19) 0.032(8) Uiso 1 1 d G . . . .
C52 C 0.8012(14) 0.7081(16) 0.105(2) 0.040(9) Uiso 1 1 d G . . . .
C53 C 0.7034(19) 0.5083(16) 0.1530(19) 0.042(9) Uiso 1 1 d . . . . .
C58 C 0.7481(15) 0.4184(19) 0.110(2) 0.047(10) Uiso 1 1 d G . . . .
C57 C 0.675(2) 0.3347(16) 0.0497(19) 0.041(9) Uiso 1 1 d G . . . .
C56 C 0.5568(19) 0.3410(18) 0.0334(19) 0.066(12) Uiso 1 1 d G . . . .
C55 C 0.5122(15) 0.431(2) 0.077(2) 0.042(9) Uiso 1 1 d G . . . .
C54 C 0.585(2) 0.5146(17) 0.137(2) 0.069(12) Uiso 1 1 d G . . . .
B1 B 0.799(3) 0.623(3) 0.224(3) 0.049(12) Uiso 1 1 d . . . . .

loop_
_atom_type_symbol
_atom_type_description
_atom_type_scat_dispersion_real
_atom_type_scat_dispersion_imag
_atom_type_scat_source
C C 0.0033 0.0016 'International Tables Vol C Tables 4.2.6.8 and 6.1.1.4'
H H 0.0000 0.0000 'International Tables Vol C Tables 4.2.6.8 and 6.1.1.4'
B B 0.0013 0.0007 'International Tables Vol C Tables 4.2.6.8 and 6.1.1.4'
Dy Dy -0.1892 4.4098 'International Tables Vol C Tables 4.2.6.8 and 6.1.1.4'
F F 0.0171 0.0103 'International Tables Vol C Tables 4.2.6.8 and 6.1.1.4'

loop_
_geom_angle_atom_site_label_1
_geom_angle_atom_site_label_2
_geom_angle_atom_site_label_3
_geom_angle
_geom_angle_site_symmetry_1
_geom_angle_site_symmetry_3
_geom_angle_publ_flag
C1 Dy1 C2 32.0(2) . . ?
C1 Dy1 C3 52.0(3) . . ?
C1 Dy1 C4 52.2(4) . . ?
C1 Dy1 C5 32.2(3) . . ?
C1 Dy1 C21 126.1(11) . . ?
C1 Dy1 C20 126.3(7) . . ?
C1 Dy1 C19 147.6(8) . . ?
C1 Dy1 C18 177.9(13) . . ?
C1 Dy1 C22 146.3(15) . . ?
C2 Dy1 C3 31.0(2) . . ?
C2 Dy1 C4 51.5(3) . . ?
C2 Dy1 C21 156.5(11) . . ?
C2 Dy1 C20 152.5(8) . . ?
C2 Dy1 C22 154.8(10) . . ?
C3 Dy1 C21 141.2(14) . . ?
C4 Dy1 C3 30.7(2) . . ?
C4 Dy1 C21 112.3(13) . . ?
C5 Dy1 C2 52.5(3) . . ?
C5 Dy1 C3 51.6(3) . . ?
C5 Dy1 C4 31.3(3) . . ?
C5 Dy1 C21 104.4(11) . . ?
C5 Dy1 C20 121.5(11) . . ?
C5 Dy1 C22 115.2(13) . . ?
C20 Dy1 C3 171.1(15) . . ?
C20 Dy1 C4 140.5(15) . . ?
C20 Dy1 C21 30.7(3) . . ?
C19 Dy1 C2 148.7(13) . . ?
C19 Dy1 C3 154.9(10) . . ?
C19 Dy1 C4 157.9(10) . . ?
C19 Dy1 C5 152.9(11) . . ?
C19 Dy1 C21 51.6(3) . . ?
C19 Dy1 C20 31.4(2) . . ?
C19 Dy1 C22 52.5(2) . . ?
C18 Dy1 C2 150.0(10) . . ?
C18 Dy1 C3 129.1(6) . . ?
C18 Dy1 C4 127.4(10) . . ?
C18 Dy1 C5 146.3(14) . . ?
C18 Dy1 C21 51.9(3) . . ?
C18 Dy1 C20 52.3(3) . . ?
C18 Dy1 C19 32.3(3) . . ?
C18 Dy1 C22 31.8(2) . . ?
C22 Dy1 C3 123.9(9) . . ?
C22 Dy1 C4 105.6(11) . . ?
C22 Dy1 C21 30.9(3) . . ?
C22 Dy1 C20 51.4(3) . . ?
C2 C1 Dy1 76.9(10) . . ?
C2 C1 C5 108.0 . . ?
C2 C1 C6 126(4) . . ?
C5 C1 Dy1 75.4(11) . . ?
C5 C1 C6 125(4) . . ?
C6 C1 Dy1 104.7(16) . . ?
C1 C2 Dy1 71.2(9) . . ?
C1 C2 C3 108.0 . . ?
C1 C2 C10 136(2) . . ?
C3 C2 Dy1 77.7(9) . . ?
C3 C2 C10 115(2) . . ?
C10 C2 Dy1 122(2) . . ?
C2 C3 Dy1 71.3(9) . . ?
C2 C3 C4 108.0 . . ?
C4 C3 Dy1 73.9(11) . . ?
C3 C4 Dy1 75.5(10) . . ?
C3 C4 C14 124(3) . . ?
C5 C4 Dy1 70.6(8) . . ?
C5 C4 C3 108.0 . . ?
C5 C4 C14 128(3) . . ?
C14 C4 Dy1 123.4(19) . . ?
C1 C5 Dy1 72.4(10) . . ?
C4 C5 Dy1 78.1(8) . . ?
C4 C5 C1 108.0 . . ?
C1 C6 C9 104(6) . . ?
C7 C6 C1 111(2) . . ?
C7 C6 C8 116(6) . . ?
C7 C6 C9 102(4) . . ?
C8 C6 C1 116(3) . . ?
C8 C6 C9 106(4) . . ?
C11 C10 C2 107(4) . . ?
C11 C10 C12 118(6) . . ?
C11 C10 C13 115(4) . . ?
C12 C10 C2 108(5) . . ?
C12 C10 C13 104(3) . . ?
C13 C10 C2 105(5) . . ?
C4 C14 C15 115(5) . . ?
C4 C14 C16 108(3) . . ?
C4 C14 C17 121(7) . . ?
C15 C14 C16 103(7) . . ?
C15 C14 C17 108(4) . . ?
C17 C14 C16 99(5) . . ?
C20 C21 Dy1 73.3(11) . . ?
C20 C21 C31 125(3) . . ?
C22 C21 Dy1 71.7(6) . . ?
C22 C21 C20 108.0 . . ?
C22 C21 C31 125(3) . . ?
C31 C21 Dy1 132(2) . . ?
C21 C20 Dy1 76.0(12) . . ?
C21 C20 C19 108.0 . . ?
C19 C20 Dy1 70.5(11) . . ?
C20 C19 Dy1 78.1(11) . . ?
C20 C19 C18 108.0 . . ?
C20 C19 C27 115(3) . . ?
C18 C19 Dy1 72.9(7) . . ?
C18 C19 C27 137(3) . . ?
C27 C19 Dy1 118(2) . . ?
C19 C18 Dy1 74.9(9) . . ?
C19 C18 C23 124(4) . . ?
C22 C18 Dy1 77.3(14) . . ?
C22 C18 C19 108.0 . . ?
C22 C18 C23 126(4) . . ?
C23 C18 Dy1 101.4(14) . . ?
C21 C22 Dy1 77.5(8) . . ?
C21 C22 C18 108.0 . . ?
C18 C22 Dy1 70.8(13) . . ?
C18 C23 C26 102(5) . . ?
C24 C23 C18 111(3) . . ?
C24 C23 C26 109(4) . . ?
C25 C23 C18 115(3) . . ?
C25 C23 C24 113(6) . . ?
C25 C23 C26 106(4) . . ?
C19 C27 C30 115(5) . . ?
C28 C27 C19 115(4) . . ?
C28 C27 C29 108(5) . . ?
C28 C27 C30 106(6) . . ?
C29 C27 C19 112(6) . . ?
C29 C27 C30 100(3) . . ?
C21 C31 C34 119(6) . . ?
C32 C31 C21 107(5) . . ?
C32 C31 C34 109(3) . . ?
C33 C31 C21 102(5) . . ?
C33 C31 C32 122(7) . . ?
C33 C31 C34 99(5) . . ?
C40 C35 C36 120.0 . . ?
C40 C35 B1 118(2) . . ?
C36 C35 B1 122(2) . . ?
F5 C40 C35 120(3) . . ?
F5 C40 C39 120(3) . . ?
C39 C40 C35 120.0 . . ?
F4 C39 C40 114(3) . . ?
F4 C39 C38 126(3) . . ?
C40 C39 C38 120.0 . . ?
F3 C38 C39 119(2) . . ?
F3 C38 C37 121(2) . . ?
C37 C38 C39 120.0 . . ?
F2 C37 C38 116(3) . . ?
F2 C37 C36 124(3) . . ?
C38 C37 C36 120.0 . . ?
F1 C36 C35 127(3) . . ?
F1 C36 C37 112(3) . . ?
C37 C36 C35 120.0 . . ?
C42 C41 C46 120.0 . . ?
C42 C41 B1 125.0(17) . . ?
C46 C41 B1 114.7(17) . . ?
F6 C42 C41 124.3(16) . . ?
F6 C42 C43 115.6(16) . . ?
C41 C42 C43 120.0 . . ?
F7 C43 C42 120.7(19) . . ?
F7 C43 C44 119.3(19) . . ?
C44 C43 C42 120.0 . . ?
F8 C44 C43 117.3(18) . . ?
F8 C44 C45 122.6(18) . . ?
C43 C44 C45 120.0 . . ?
F9 C45 C44 119.1(18) . . ?
F9 C45 C46 120.8(19) . . ?
C46 C45 C44 120.0 . . ?
F10 C46 C41 123(2) . . ?
F10 C46 C45 117(2) . . ?
C45 C46 C41 120.0 . . ?
C48 C47 C52 120.0 . . ?
C48 C47 B1 119.1(18) . . ?
C52 C47 B1 120.0(18) . . ?
F11 C48 C47 125(2) . . ?
F11 C48 C49 115(2) . . ?
C47 C48 C49 120.0 . . ?
F12 C49 C48 118(3) . . ?
F12 C49 C50 122(3) . . ?
C50 C49 C48 120.0 . . ?
F13 C50 C49 120(2) . . ?
F13 C50 C51 120(2) . . ?
C51 C50 C49 120.0 . . ?
F14 C51 C50 123(2) . . ?
F14 C51 C52 116(2) . . ?
C50 C51 C52 120.0 . . ?
F15 C52 C47 120(3) . . ?
F15 C52 C51 120(3) . . ?
C51 C52 C47 120.0 . . ?
C58 C53 C54 120.0 . . ?
C58 C53 B1 120.4(17) . . ?
C54 C53 B1 119.3(17) . . ?
F20 C58 C53 120(2) . . ?
F20 C58 C57 120(2) . . ?
C53 C58 C57 120.0 . . ?
F19 C57 C58 116(2) . . ?
F19 C57 C56 124(2) . . ?
C56 C57 C58 120.0 . . ?
F18 C56 C57 116.5(19) . . ?
F18 C56 C55 123.4(19) . . ?
C57 C56 C55 120.0 . . ?
F17 C55 C56 120(2) . . ?
F17 C55 C54 120(2) . . ?
C54 C55 C56 120.0 . . ?
F16 C54 C53 126(2) . . ?
F16 C54 C55 114(2) . . ?
C55 C54 C53 120.0 . . ?
C35 B1 C47 115(2) . . ?
C35 B1 C53 119(2) . . ?
C41 B1 C35 105(3) . . ?
C41 B1 C47 116(2) . . ?
C41 B1 C53 116(2) . . ?
C53 B1 C47 86(2) . . ?

loop_
_geom_bond_atom_site_label_1
_geom_bond_atom_site_label_2
_geom_bond_distance
_geom_bond_site_symmetry_2
_geom_bond_publ_flag
Dy1 C1 2.54(2) . ?
Dy1 C2 2.61(2) . ?
Dy1 C3 2.69(2) . ?
Dy1 C4 2.67(3) . ?
Dy1 C5 2.58(3) . ?
Dy1 C21 2.70(3) . ?
Dy1 C20 2.667(19) . ?
Dy1 C19 2.57(3) . ?
Dy1 C18 2.543(19) . ?
Dy1 C22 2.63(3) . ?
C1 C2 1.4200 . ?
C1 C5 1.4200 . ?
C1 C6 1.58(5) . ?
C2 C3 1.4200 . ?
C2 C10 1.65(9) . ?
C3 C4 1.4200 . ?
C4 C5 1.4200 . ?
C4 C14 1.42(8) . ?
C6 C7 1.45(6) . ?
C6 C8 1.51(7) . ?
C6 C9 1.66(11) . ?
C10 C11 1.30(7) . ?
C10 C12 1.51(4) . ?
C10 C13 1.57(4) . ?
C14 C15 1.46(7) . ?
C14 C16 1.72(11) . ?
C14 C17 1.48(5) . ?
C21 C20 1.4200 . ?
C21 C22 1.4200 . ?
C21 C31 1.53(8) . ?
C20 C19 1.4200 . ?
C19 C18 1.4200 . ?
C19 C27 1.57(9) . ?
C18 C22 1.4200 . ?
C18 C23 1.61(6) . ?
C23 C24 1.55(5) . ?
C23 C25 1.47(9) . ?
C23 C26 1.70(11) . ?
C27 C28 1.46(9) . ?
C27 C29 1.52(4) . ?
C27 C30 1.67(6) . ?
C31 C32 1.45(4) . ?
C31 C33 1.30(9) . ?
C31 C34 1.55(4) . ?
F1 C36 1.30(3) . ?
F2 C37 1.33(3) . ?
F3 C38 1.33(5) . ?
F4 C39 1.28(4) . ?
F5 C40 1.29(2) . ?
F6 C42 1.32(3) . ?
F7 C43 1.36(2) . ?
F8 C44 1.36(4) . ?
F9 C45 1.29(4) . ?
F10 C46 1.267(19) . ?
F11 C48 1.36(4) . ?
F12 C49 1.36(2) . ?
F13 C50 1.26(6) . ?
F14 C51 1.30(4) . ?
F15 C52 1.30(2) . ?
F16 C54 1.35(3) . ?
F17 C55 1.32(3) . ?
F18 C56 1.38(5) . ?
F19 C57 1.30(3) . ?
F20 C58 1.30(3) . ?
C35 C40 1.3900 . ?
C35 C36 1.3900 . ?
C35 B1 1.65(6) . ?
C40 C39 1.3900 . ?
C39 C38 1.3900 . ?
C38 C37 1.3900 . ?
C37 C36 1.3900 . ?
C41 C42 1.3900 . ?
C41 C46 1.3900 . ?
C41 B1 1.61(4) . ?
C42 C43 1.3900 . ?
C43 C44 1.3900 . ?
C44 C45 1.3900 . ?
C45 C46 1.3900 . ?
C47 C48 1.3900 . ?
C47 C52 1.3900 . ?
C47 B1 1.83(6) . ?
C48 C49 1.3900 . ?
C49 C50 1.3900 . ?
C50 C51 1.3900 . ?
C51 C52 1.3900 . ?
C53 C58 1.3900 . ?
C53 C54 1.3900 . ?
C53 B1 1.77(5) . ?
C58 C57 1.3900 . ?
C57 C56 1.3900 . ?
C56 C55 1.3900 . ?
C55 C54 1.3900 . ?
